data_4310418
loop_
_publ_author_name
'Shao-Liang Zheng'
'Jin-Hua Yang'
'Xiao-Lan Yu'
'Xiao-Ming Chen'
'Wing-Tak Wong'

_publ_contact_author
;
      Chen, Xiao-Ming
      School of Chemistry and Chemical Engineering
      Sun Yat-Sen University
      Guangzhou, 510275
      P. R. China
;
_publ_contact_author_email cescxm@zsu.edu.cn
_publ_contact_author_fax '86 20 84112245'
_publ_contact_author_phone 86-20-84113986
_publ_section_title
;
 Syntheses, Structures, Photoluminescence, and Theoretical Studies of d10
 Metal Complexes of 2,2'-Dihydroxy-[1,1']binaphthalenyl-3,3'-dicarboxylate
;
_journal_name_full 'Inorganic Chemistry'
_journal_page_first 830
_journal_page_last 838
_journal_paper_doi 10.1021/ic034847i
_journal_volume 43
_journal_year 2004
_chemical_formula_sum 'C132 H130 Cd8 O67'
_chemical_formula_weight 3687.56
_chemical_name_systematic
; 
 ? 
;
_space_group_IT_number 2
_symmetry_cell_setting triclinic
_symmetry_space_group_name_Hall '-P 1'
_symmetry_space_group_name_H-M 'P -1'
_atom_sites_solution_hydrogens geom
_atom_sites_solution_primary direct
_atom_sites_solution_secondary difmap
_audit_creation_method SHELXL-97
_cell_angle_alpha 113.416(3)
_cell_angle_beta 100.613(3)
_cell_angle_gamma 93.647(3)
_cell_formula_units_Z 1
_cell_length_a 13.1686(11)
_cell_length_b 16.7358(13)
_cell_length_c 17.3144(14)
_cell_measurement_temperature 293(2)
_cell_volume 3401.9(5)
_computing_cell_refinement 'SHELXTL-Plus (Sheldrick, 1990)'
_computing_data_collection 'SHELXTL-Plus (Sheldrick, 1990)'
_computing_data_reduction 'SHELXTL-Plus (Sheldrick, 1990)'
_computing_molecular_graphics 'SHELXTL V. 5.0 (Sheldrick, 1997)'
_computing_publication_material 'SHELXL-97 (Sheldrick, 1997)'
_computing_structure_refinement 'SHELXL-97 (Sheldrick, 1997)'
_computing_structure_solution 'SHELXS-97 (Sheldrick, 1997)'
_diffrn_ambient_temperature 293(2)
_diffrn_measured_fraction_theta_full 0.967
_diffrn_measured_fraction_theta_max 0.967
_diffrn_measurement_device_type 'Bruker AXS Smart CCD'
_diffrn_measurement_method 'omega scans with profile analysis'
_diffrn_radiation_monochromator graphite
_diffrn_radiation_source 'fine-focus sealed tube'
_diffrn_radiation_type MoK\a
_diffrn_radiation_wavelength 0.71073
_diffrn_reflns_av_R_equivalents 0.0209
_diffrn_reflns_av_sigmaI/netI 0.0505
_diffrn_reflns_limit_h_max 16
_diffrn_reflns_limit_h_min -16
_diffrn_reflns_limit_k_max 20
_diffrn_reflns_limit_k_min -20
_diffrn_reflns_limit_l_max 21
_diffrn_reflns_limit_l_min -16
_diffrn_reflns_number 18138
_diffrn_reflns_theta_full 26.00
_diffrn_reflns_theta_max 26.00
_diffrn_reflns_theta_min 1.92
_exptl_absorpt_coefficient_mu 1.329
_exptl_absorpt_correction_T_max 0.8786
_exptl_absorpt_correction_T_min 0.6462
_exptl_crystal_colour 'pale yellow'
_exptl_crystal_density_diffrn 1.800
_exptl_crystal_density_method 'not measured'
_exptl_crystal_description needle
_exptl_crystal_F_000 1842
_exptl_crystal_size_max 0.36
_exptl_crystal_size_mid 0.12
_exptl_crystal_size_min 0.10
_refine_diff_density_max 2.558
_refine_diff_density_min -1.024
_refine_diff_density_rms 0.117
_refine_ls_extinction_coef 0.00000(15)
_refine_ls_extinction_expression Fc^*^=kFc[1+0.001xFc^2^\l^3^/sin(2\q)]^-1/4^
_refine_ls_extinction_method SHELXL
_refine_ls_goodness_of_fit_ref 1.023
_refine_ls_hydrogen_treatment mixed
_refine_ls_matrix_type full
_refine_ls_number_parameters 938
_refine_ls_number_reflns 12930
_refine_ls_number_restraints 48
_refine_ls_restrained_S_all 1.036
_refine_ls_R_factor_all 0.0595
_refine_ls_R_factor_gt 0.0477
_refine_ls_shift/su_max 10.394
_refine_ls_shift/su_mean 0.011
_refine_ls_structure_factor_coef Fsqd
_refine_ls_weighting_details 'w=1/[\s^2^(Fo^2^)+(0.0724P)^2^+2.1168P] where P=(Fo^2^+2Fc^2^)/3'
_refine_ls_weighting_scheme calc
_refine_ls_wR_factor_gt 0.1225
_refine_ls_wR_factor_ref 0.1292
_reflns_number_gt 10479
_reflns_number_total 12930
_reflns_threshold_expression >2sigma(I)
_cod_data_source_file ic034847isi20030718_052248_3.cif
_cod_data_source_block complex_3
_cod_depositor_comments
;
The following automatic conversions were performed:
'_symmetry_cell_setting' value 'TRICLINIC' changed to 'triclinic'
according to '/home/saulius/struct/CIF-dictionaries/cif_core.dic'
dictionary named 'cif_core.dic' version 2.4.1 from 2010-06-29.

Automatic conversion script
Id: cif_fix_enum 1527 2010-12-29 10:47:43Z saulius 

The following automatic conversions were performed:

'_refine_ls_weighting_scheme' value 'calc
w=1/[\s^2^(Fo^2^)+(0.0724P)^2^+2.1168P] where P=(Fo^2^+2Fc^2^)/3' was
changed to 'calc'. New tag '_refine_ls_weighting_details' was
created. The value of the new tag was set to
'w=1/[\s^2^(Fo^2^)+(0.0724P)^2^+2.1168P] where P=(Fo^2^+2Fc^2^)/3'.

Automatic conversion script
Id: cif_fix_values 3143 2015-03-26 13:38:13Z robertas 
;
_cod_database_code 4310418

loop_
_symmetry_equiv_pos_as_xyz
'x, y, z'
'-x, -y, -z'

loop_
_atom_site_label
_atom_site_type_symbol
_atom_site_fract_x
_atom_site_fract_y
_atom_site_fract_z
_atom_site_U_iso_or_equiv
_atom_site_adp_type
_atom_site_occupancy
_atom_site_calc_flag
_atom_site_refinement_flags
_atom_site_disorder_assembly
_atom_site_disorder_group
Cd1 Cd 0.50138(3) 0.47129(2) 0.33963(2) 0.02848(11) Uani 1 d . . .
Cd2 Cd 0.66003(3) 0.30967(2) 0.38001(2) 0.03136(11) Uani 1 d . . .
Cd3 Cd 0.36817(3) 0.66679(2) 0.39629(2) 0.02958(11) Uani 1 d . . .
Cd4 Cd 0.84026(3) 0.21939(3) 0.49947(3) 0.03965(12) Uani 1 d . . .
O1 O 0.6694(4) 1.1734(2) 0.2862(3) 0.0537(11) Uani 1 d . . .
O2 O 0.7174(4) 1.1196(3) 0.3832(3) 0.0606(13) Uani 1 d . . .
O3 O 0.7259(3) 0.9554(3) 0.3364(3) 0.0476(10) Uani 1 d . . .
H3A H 0.7382 1.0068 0.3773 0.080 Uiso 1 d R . .
O4 O 0.5984(3) 0.5871(3) 0.3325(3) 0.0492(10) Uani 1 d . . .
O5 O 0.4868(3) 0.6784(3) 0.3180(3) 0.0460(10) Uani 1 d . . .
O6 O 0.5354(3) 0.7911(3) 0.2604(3) 0.0447(10) Uani 1 d . . .
H6B H 0.4915 0.7712 0.2812 0.080 Uiso 1 d R . .
O7 O 0.3892(4) 0.3591(3) 0.3428(3) 0.0570(12) Uani 1 d . . .
O8 O 0.4903(4) 0.2566(3) 0.3373(4) 0.0622(13) Uani 1 d . . .
O9 O 0.4142(3) 0.1017(2) 0.3061(3) 0.0528(11) Uani 1 d . . .
H9A H 0.4686 0.1389 0.3192 0.080 Uiso 1 d R . .
O10 O 0.2369(4) -0.2594(3) 0.3552(3) 0.0669(14) Uani 1 d . . .
O11 O 0.1824(5) -0.1361(3) 0.4279(3) 0.0862(19) Uani 1 d . . .
O12 O 0.1937(4) -0.0067(3) 0.3845(3) 0.0556(12) Uani 1 d . . .
H12A H 0.1825 -0.0253 0.4217 0.080 Uiso 1 d R . .
O13 O 0.5907(3) 0.3868(3) 0.2457(2) 0.0430(9) Uani 1 d . . .
O14 O 0.7423(3) 0.3655(3) 0.3101(3) 0.0485(10) Uani 1 d . . .
O15 O 0.9003(3) 0.3580(3) 0.2472(3) 0.0518(11) Uani 1 d . . .
H15B H 0.8742 0.3546 0.2874 0.080 Uiso 1 d R . .
O16 O 1.3688(3) 0.4640(3) 0.2362(3) 0.0441(9) Uani 1 d . . .
O17 O 1.2585(3) 0.5513(3) 0.2947(3) 0.0544(11) Uani 1 d . . .
O18 O 1.0628(3) 0.5111(2) 0.2258(3) 0.0430(9) Uani 1 d . . .
H18B H 1.1131 0.5515 0.2594 0.080 Uiso 1 d R . .
O1H O 0.7394(3) 0.3242(2) 0.5079(2) 0.0316(8) Uani 1 d . . .
H1H H 0.7807 0.3728 0.5304 0.120 Uiso 1 d R . .
O2H O 0.4598(3) 0.5832(2) 0.4511(2) 0.0392(9) Uani 1 d . . .
H2H H 0.5155 0.6143 0.4869 0.120 Uiso 1 d R . .
O1W O 0.6180(3) 0.4525(3) 0.4464(2) 0.0448(10) Uani 1 d . . .
H1WA H 0.5903 0.4572 0.4883 0.150 Uiso 1 d R . .
H1WB H 0.6726 0.4910 0.4655 0.150 Uiso 1 d R . .
O2W O 0.4516(5) 0.8050(3) 0.4937(4) 0.0916(19) Uani 1 d . . .
H2WA H 0.5158 0.8061 0.4922 0.150 Uiso 1 d R . .
H2WB H 0.4476 0.8090 0.5435 0.150 Uiso 1 d R . .
O3W O 0.9093(5) 0.2759(4) 0.4099(4) 0.098(2) Uani 1 d . . .
H3WA H 0.8582 0.2869 0.3798 0.150 Uiso 1 d R . .
H3WB H 0.9397 0.2375 0.3770 0.150 Uiso 1 d R . .
O4W O 0.9880(6) 0.3023(7) 0.5988(5) 0.149(4) Uani 1 d . . .
H4WA H 0.9839 0.3520 0.5969 0.150 Uiso 1 d R . .
H4WB H 1.0355 0.2824 0.5724 0.150 Uiso 1 d R . .
O5W O 0.9583(7) 0.1165(6) 0.4496(6) 0.156(4) Uani 1 d . . .
H5WA H 0.9744 0.1211 0.4062 0.150 Uiso 1 d R . .
H5WB H 0.9248 0.0650 0.4318 0.150 Uiso 1 d R . .
C1 C 0.6696(4) 0.8616(3) 0.1889(3) 0.0288(11) Uani 1 d . . .
C2 C 0.6874(4) 0.9447(3) 0.2536(3) 0.0304(11) Uani 1 d . . .
C3 C 0.6688(4) 1.0199(3) 0.2353(3) 0.0307(11) Uani 1 d . . .
C4 C 0.6344(4) 1.0062(3) 0.1505(3) 0.0332(12) Uani 1 d . . .
H4A H 0.6215 1.0560 0.1380 0.080 Uiso 1 d R . .
C5 C 0.5794(4) 0.9068(4) -0.0069(4) 0.0406(13) Uani 1 d . . .
H5A H 0.5699 0.9564 -0.0207 0.080 Uiso 1 d R . .
C6 C 0.5576(5) 0.8234(4) -0.0714(4) 0.0444(14) Uani 1 d . . .
H6A H 0.5311 0.8142 -0.1302 0.080 Uiso 1 d R . .
C7 C 0.5720(5) 0.7512(4) -0.0508(4) 0.0434(14) Uani 1 d . . .
H7A H 0.5561 0.6927 -0.0961 0.080 Uiso 1 d R . .
C8 C 0.6087(4) 0.7624(3) 0.0316(4) 0.0372(12) Uani 1 d . . .
H8A H 0.6202 0.7120 0.0436 0.080 Uiso 1 d R . .
C9 C 0.6316(4) 0.8482(3) 0.1013(3) 0.0309(11) Uani 1 d . . .
C10 C 0.6159(4) 0.9216(3) 0.0823(3) 0.0306(11) Uani 1 d . . .
C11 C 0.6908(4) 0.7861(3) 0.2114(3) 0.0305(11) Uani 1 d . . .
C12 C 0.6238(4) 0.7530(3) 0.2467(3) 0.0311(11) Uani 1 d . . .
C13 C 0.6432(4) 0.6811(3) 0.2691(3) 0.0304(11) Uani 1 d . . .
C14 C 0.7327(4) 0.6458(3) 0.2548(3) 0.0353(12) Uani 1 d . . .
H14A H 0.7459 0.5970 0.2691 0.080 Uiso 1 d R . .
C15 C 0.8970(5) 0.6405(4) 0.2059(4) 0.0412(13) Uani 1 d . . .
H15A H 0.9081 0.5899 0.2177 0.080 Uiso 1 d R . .
C16 C 0.9691(5) 0.6756(4) 0.1755(4) 0.0531(16) Uani 1 d . . .
H16A H 1.0320 0.6505 0.1677 0.080 Uiso 1 d R . .
C17 C 0.9516(5) 0.7474(5) 0.1561(5) 0.0568(17) Uani 1 d . . .
H17A H 1.0035 0.7731 0.1369 0.080 Uiso 1 d R . .
C18 C 0.8594(5) 0.7828(4) 0.1651(4) 0.0465(15) Uani 1 d . . .
H18A H 0.8457 0.8301 0.1486 0.080 Uiso 1 d R . .
C19 C 0.7852(4) 0.7491(3) 0.1979(3) 0.0339(12) Uani 1 d . . .
C20 C 0.8046(4) 0.6775(3) 0.2196(3) 0.0325(11) Uani 1 d . . .
C21 C 0.6874(4) 1.1110(3) 0.3062(4) 0.0386(13) Uani 1 d . . .
C22 C 0.5713(4) 0.6459(3) 0.3091(4) 0.0366(12) Uani 1 d . . .
C31 C 0.2324(4) 0.0634(3) 0.2702(3) 0.0335(12) Uani 1 d . . .
C32 C 0.3189(4) 0.1257(3) 0.2930(4) 0.0378(13) Uani 1 d . . .
C33 C 0.3086(4) 0.2143(3) 0.3024(4) 0.0353(12) Uani 1 d . . .
C34 C 0.2106(5) 0.2339(3) 0.2844(4) 0.0400(13) Uani 1 d . . .
H34A H 0.2033 0.2922 0.2888 0.080 Uiso 1 d R . .
C35 C 0.0186(5) 0.1928(4) 0.2398(4) 0.0485(15) Uani 1 d . . .
H35A H 0.0116 0.2507 0.2430 0.080 Uiso 1 d R . .
C36 C -0.0681(5) 0.1334(5) 0.2178(4) 0.0530(16) Uani 1 d . . .
H36A H -0.1358 0.1489 0.2037 0.080 Uiso 1 d R . .
C37 C -0.0592(5) 0.0487(4) 0.2139(4) 0.0522(16) Uani 1 d . . .
H37A H -0.1211 0.0071 0.1987 0.080 Uiso 1 d R . .
C38 C 0.0369(4) 0.0249(4) 0.2309(4) 0.0400(13) Uani 1 d . . .
H38A H 0.0423 -0.0330 0.2285 0.080 Uiso 1 d R . .
C39 C 0.1302(4) 0.0860(3) 0.2542(3) 0.0330(11) Uani 1 d . . .
C40 C 0.1182(4) 0.1720(4) 0.2591(4) 0.0377(13) Uani 1 d . . .
C41 C 0.2471(4) -0.0291(3) 0.2560(4) 0.0331(12) Uani 1 d . . .
C42 C 0.2273(4) -0.0610(3) 0.3140(4) 0.0381(12) Uani 1 d . . .
C43 C 0.2406(5) -0.1488(3) 0.3019(4) 0.0402(13) Uani 1 d . . .
C44 C 0.2739(4) -0.2014(3) 0.2307(4) 0.0417(14) Uani 1 d . . .
H44A H 0.2828 -0.2605 0.2225 0.080 Uiso 1 d R . .
C45 C 0.3313(5) -0.2262(4) 0.0971(4) 0.0503(16) Uani 1 d . . .
H45A H 0.3419 -0.2848 0.0897 0.080 Uiso 1 d R . .
C46 C 0.3491(5) -0.1983(4) 0.0377(5) 0.0556(17) Uani 1 d . . .
H46A H 0.3732 -0.2366 -0.0112 0.080 Uiso 1 d R . .
C47 C 0.3353(5) -0.1112(4) 0.0488(4) 0.0515(16) Uani 1 d . . .
H47A H 0.3479 -0.0918 0.0057 0.080 Uiso 1 d R . .
C48 C 0.3042(4) -0.0553(4) 0.1190(4) 0.0428(14) Uani 1 d . . .
H48A H 0.2960 0.0036 0.1263 0.080 Uiso 1 d R . .
C49 C 0.2825(4) -0.0843(3) 0.1828(4) 0.0353(12) Uani 1 d . . .
C50 C 0.2953(4) -0.1727(3) 0.1693(4) 0.0374(12) Uani 1 d . . .
C51 C 0.4027(5) 0.2822(3) 0.3295(4) 0.0410(13) Uani 1 d . . .
C52 C 0.2196(5) -0.1837(4) 0.3652(4) 0.0510(17) Uani 1 d . . .
C61 C 0.8905(4) 0.3864(3) 0.1239(3) 0.0262(10) Uani 1 d . . .
C62 C 0.8436(4) 0.3800(3) 0.1868(3) 0.0320(11) Uani 1 d . . .
C63 C 0.7383(4) 0.3962(3) 0.1880(3) 0.0290(11) Uani 1 d . . .
C64 C 0.6866(4) 0.4249(3) 0.1302(3) 0.0298(11) Uani 1 d . . .
H64A H 0.6163 0.4363 0.1317 0.080 Uiso 1 d R . .
C65 C 0.6809(5) 0.4701(4) 0.0114(4) 0.0498(15) Uani 1 d . . .
H65A H 0.6114 0.4833 0.0138 0.080 Uiso 1 d R . .
C66 C 0.7273(6) 0.4811(5) -0.0492(5) 0.0613(19) Uani 1 d . . .
H66A H 0.6935 0.5062 -0.0864 0.080 Uiso 1 d R . .
C67 C 0.8271(6) 0.4582(5) -0.0548(4) 0.0606(19) Uani 1 d . . .
H67A H 0.8578 0.4630 -0.0992 0.080 Uiso 1 d R . .
C68 C 0.8805(4) 0.4269(4) 0.0002(4) 0.0401(13) Uani 1 d . . .
H68A H 0.9494 0.4131 -0.0041 0.080 Uiso 1 d R . .
C69 C 0.8361(4) 0.4158(3) 0.0638(3) 0.0289(11) Uani 1 d . . .
C70 C 0.7325(4) 0.4372(3) 0.0688(3) 0.0330(11) Uani 1 d . . .
C71 C 1.0000(4) 0.3659(3) 0.1250(3) 0.0268(10) Uani 1 d . . .
C72 C 1.0827(4) 0.4293(3) 0.1775(3) 0.0288(11) Uani 1 d . . .
C73 C 1.1874(4) 0.4110(3) 0.1824(3) 0.0282(10) Uani 1 d . . .
C74 C 1.2050(4) 0.3279(3) 0.1361(3) 0.0331(11) Uani 1 d . . .
H74A H 1.2756 0.3160 0.1395 0.080 Uiso 1 d R . .
C75 C 1.1423(5) 0.1718(4) 0.0414(4) 0.0460(15) Uani 1 d . . .
H75A H 1.2131 0.1603 0.0450 0.080 Uiso 1 d R . .
C76 C 1.0608(5) 0.1042(4) -0.0057(4) 0.0510(16) Uani 1 d . . .
H76A H 1.0738 0.0447 -0.0334 0.080 Uiso 1 d R . .
C77 C 0.9579(5) 0.1222(4) -0.0133(4) 0.0502(16) Uani 1 d . . .
H77A H 0.9015 0.0744 -0.0460 0.080 Uiso 1 d R . .
C78 C 0.9364(4) 0.2065(4) 0.0253(4) 0.0409(13) Uani 1 d . . .
H78A H 0.8652 0.2170 0.0177 0.080 Uiso 1 d R . .
C79 C 1.0183(4) 0.2777(3) 0.0771(3) 0.0303(11) Uani 1 d . . .
C80 C 1.1229(4) 0.2588(3) 0.0840(3) 0.0310(11) Uani 1 d . . .
C81 C 0.6848(4) 0.3818(3) 0.2512(3) 0.0341(12) Uani 1 d . . .
C82 C 1.2782(4) 0.4797(4) 0.2415(3) 0.0345(12) Uani 1 d . . .
O6W O 0.4972(4) 0.9709(4) 0.3591(4) 0.0898(18) Uani 1 d . . .
H6WA H 0.4647 0.9985 0.3329 0.150 Uiso 1 d R . .
H6WB H 0.5254 0.9297 0.3274 0.150 Uiso 1 d R . .
O7W O 0.7697(18) 0.5753(13) 0.5580(14) 0.414(13) Uani 1 d U . .
H7WA H 0.7454 0.6011 0.6023 0.150 Uiso 1 d R . .
H7WB H 0.8289 0.5603 0.5705 0.150 Uiso 1 d R . .
O8W O 1.0737(9) 0.5218(7) 0.4022(6) 0.176(4) Uani 1 d U . .
H8WA H 1.0514 0.4998 0.4337 0.150 Uiso 1 d R . .
H8WB H 1.0758 0.4832 0.3528 0.150 Uiso 1 d R . .
O9W O 0.3430(10) 0.1342(8) 0.5280(8) 0.225(5) Uani 1 d U . .
H9WA H 0.2996 0.1678 0.5218 0.150 Uiso 1 d R . .
H9WB H 0.3198 0.0818 0.4906 0.150 Uiso 1 d R . .
O10W O 0.9202(11) 0.9030(9) 0.4035(9) 0.276(7) Uani 1 d U . .
H10A H 0.8632 0.9182 0.3859 0.150 Uiso 1 d R . .
H10B H 0.8963 0.8935 0.4419 0.150 Uiso 1 d R . .
O11W O 1.0459(14) 0.4158(11) 0.4879(12) 0.327(10) Uani 1 d U . .
H11B H 1.0180 0.4622 0.4969 0.150 Uiso 1 d R . .
H11C H 1.0223 0.3686 0.4425 0.150 Uiso 1 d R . .
O12W O 1.1719(17) 0.2026(14) 0.4902(12) 0.387(12) Uani 1 d U . .
H12B H 1.1147 0.1682 0.4763 0.150 Uiso 1 d R . .
H12C H 1.1926 0.2553 0.4988 0.150 Uiso 1 d R . .
O13W O 0.7680(17) 0.6398(12) 0.4773(13) 0.346(10) Uani 1 d U . .
H13D H 0.8219 0.6228 0.4591 0.150 Uiso 1 d R . .
H13D H 0.7214 0.6293 0.4319 0.150 Uiso 1 d R . .
O14W O 0.4048(15) 0.9413(12) 0.4906(13) 0.164(7) Uani 0.50 d PU . .
H14B H 0.3930 0.9794 0.5367 0.150 Uiso 0.50 d PR . .
H14C H 0.4429 0.9643 0.4679 0.150 Uiso 0.50 d PR . .

loop_
_atom_site_aniso_label
_atom_site_aniso_U_11
_atom_site_aniso_U_22
_atom_site_aniso_U_33
_atom_site_aniso_U_23
_atom_site_aniso_U_13
_atom_site_aniso_U_12
Cd1 0.0285(2) 0.02801(19) 0.0406(2) 0.02132(16) 0.01687(16) 0.01122(15)
Cd2 0.0419(2) 0.0278(2) 0.0322(2) 0.01735(16) 0.01351(17) 0.01175(16)
Cd3 0.0351(2) 0.02623(19) 0.0313(2) 0.01426(15) 0.01035(16) 0.00835(15)
Cd4 0.0434(3) 0.0444(2) 0.0384(2) 0.02220(19) 0.01138(18) 0.01753(19)
O1 0.086(3) 0.026(2) 0.051(3) 0.0153(19) 0.021(2) 0.019(2)
O2 0.099(4) 0.034(2) 0.039(2) 0.0097(19) 0.009(2) -0.003(2)
O3 0.068(3) 0.036(2) 0.039(2) 0.0176(18) 0.009(2) 0.0072(19)
O4 0.045(2) 0.052(2) 0.071(3) 0.045(2) 0.017(2) 0.0079(19)
O5 0.045(2) 0.047(2) 0.062(3) 0.034(2) 0.024(2) 0.0092(19)
O6 0.039(2) 0.048(2) 0.069(3) 0.038(2) 0.028(2) 0.0191(18)
O7 0.057(3) 0.032(2) 0.099(4) 0.035(2) 0.038(3) 0.0109(19)
O8 0.046(3) 0.036(2) 0.108(4) 0.032(2) 0.023(3) 0.006(2)
O9 0.029(2) 0.034(2) 0.097(3) 0.033(2) 0.007(2) 0.0068(17)
O10 0.072(3) 0.050(3) 0.091(4) 0.052(3) -0.004(3) 0.007(2)
O11 0.160(6) 0.060(3) 0.063(3) 0.044(3) 0.036(4) 0.026(4)
O12 0.085(3) 0.042(2) 0.052(3) 0.025(2) 0.029(2) 0.018(2)
O13 0.034(2) 0.052(2) 0.040(2) 0.0110(18) 0.0206(18) 0.0051(18)
O14 0.056(3) 0.065(3) 0.056(3) 0.045(2) 0.033(2) 0.029(2)
O15 0.048(2) 0.087(3) 0.056(3) 0.055(2) 0.029(2) 0.041(2)
O16 0.028(2) 0.052(2) 0.048(2) 0.0173(19) 0.0090(18) 0.0024(18)
O17 0.043(2) 0.039(2) 0.057(3) -0.001(2) 0.005(2) 0.0028(19)
O18 0.039(2) 0.0288(19) 0.049(2) 0.0047(17) 0.0057(18) 0.0110(16)
O1H 0.036(2) 0.0338(18) 0.0300(18) 0.0166(15) 0.0102(15) 0.0093(15)
O2H 0.047(2) 0.048(2) 0.034(2) 0.0227(18) 0.0167(17) 0.0230(18)
O1W 0.064(3) 0.050(2) 0.036(2) 0.0283(19) 0.020(2) 0.029(2)
O2W 0.096(5) 0.067(3) 0.074(4) 0.000(3) 0.005(3) -0.012(3)
O3W 0.109(5) 0.122(5) 0.080(4) 0.044(4) 0.053(4) 0.019(4)
O4W 0.090(5) 0.236(10) 0.085(5) 0.051(6) -0.014(4) -0.025(6)
O5W 0.154(8) 0.176(8) 0.183(9) 0.084(7) 0.098(7) 0.095(7)
C1 0.025(3) 0.025(2) 0.042(3) 0.016(2) 0.015(2) 0.007(2)
C2 0.030(3) 0.034(3) 0.032(3) 0.018(2) 0.009(2) 0.006(2)
C3 0.033(3) 0.023(2) 0.042(3) 0.016(2) 0.016(2) 0.008(2)
C4 0.034(3) 0.032(3) 0.044(3) 0.023(2) 0.015(2) 0.012(2)
C5 0.039(3) 0.046(3) 0.048(3) 0.026(3) 0.016(3) 0.013(3)
C6 0.042(3) 0.055(4) 0.035(3) 0.017(3) 0.010(3) 0.010(3)
C7 0.039(3) 0.041(3) 0.044(3) 0.008(3) 0.017(3) 0.006(3)
C8 0.039(3) 0.032(3) 0.043(3) 0.014(2) 0.018(3) 0.007(2)
C9 0.026(3) 0.032(3) 0.042(3) 0.020(2) 0.014(2) 0.007(2)
C10 0.027(3) 0.034(3) 0.037(3) 0.019(2) 0.012(2) 0.010(2)
C11 0.033(3) 0.026(2) 0.036(3) 0.017(2) 0.008(2) 0.006(2)
C12 0.033(3) 0.025(2) 0.040(3) 0.016(2) 0.011(2) 0.009(2)
C13 0.036(3) 0.022(2) 0.034(3) 0.012(2) 0.008(2) 0.002(2)
C14 0.046(3) 0.022(2) 0.040(3) 0.014(2) 0.009(2) 0.011(2)
C15 0.047(3) 0.038(3) 0.044(3) 0.017(3) 0.018(3) 0.020(3)
C16 0.051(4) 0.062(4) 0.065(4) 0.034(3) 0.032(3) 0.034(3)
C17 0.052(4) 0.065(4) 0.076(5) 0.041(4) 0.037(4) 0.023(3)
C18 0.054(4) 0.046(3) 0.061(4) 0.034(3) 0.033(3) 0.019(3)
C19 0.031(3) 0.032(3) 0.042(3) 0.016(2) 0.013(2) 0.008(2)
C20 0.034(3) 0.027(3) 0.037(3) 0.013(2) 0.009(2) 0.011(2)
C21 0.042(3) 0.028(3) 0.048(4) 0.014(2) 0.021(3) 0.008(2)
C22 0.036(3) 0.031(3) 0.043(3) 0.017(2) 0.010(2) -0.001(2)
C31 0.038(3) 0.025(2) 0.040(3) 0.015(2) 0.012(2) 0.007(2)
C32 0.034(3) 0.032(3) 0.059(4) 0.027(3) 0.015(3) 0.012(2)
C33 0.043(3) 0.025(2) 0.043(3) 0.018(2) 0.016(3) 0.004(2)
C34 0.047(3) 0.031(3) 0.061(4) 0.030(3) 0.027(3) 0.017(2)
C35 0.052(4) 0.049(3) 0.062(4) 0.033(3) 0.026(3) 0.028(3)
C36 0.032(3) 0.073(4) 0.064(4) 0.034(4) 0.018(3) 0.023(3)
C37 0.040(4) 0.053(4) 0.065(4) 0.022(3) 0.020(3) 0.013(3)
C38 0.037(3) 0.039(3) 0.050(3) 0.021(3) 0.017(3) 0.008(2)
C39 0.039(3) 0.033(3) 0.036(3) 0.020(2) 0.015(2) 0.009(2)
C40 0.045(3) 0.038(3) 0.049(3) 0.028(3) 0.026(3) 0.018(3)
C41 0.029(3) 0.026(2) 0.048(3) 0.021(2) 0.006(2) 0.005(2)
C42 0.043(3) 0.030(3) 0.039(3) 0.015(2) 0.003(3) 0.005(2)
C43 0.045(3) 0.029(3) 0.050(3) 0.024(3) -0.001(3) 0.002(2)
C44 0.039(3) 0.024(3) 0.058(4) 0.018(3) -0.001(3) 0.006(2)
C45 0.036(3) 0.042(3) 0.062(4) 0.012(3) 0.005(3) 0.014(3)
C46 0.035(3) 0.054(4) 0.062(4) 0.006(3) 0.016(3) 0.005(3)
C47 0.039(3) 0.057(4) 0.061(4) 0.023(3) 0.022(3) 0.003(3)
C48 0.034(3) 0.041(3) 0.057(4) 0.024(3) 0.014(3) 0.003(2)
C49 0.024(3) 0.031(3) 0.050(3) 0.018(2) 0.005(2) 0.004(2)
C50 0.027(3) 0.033(3) 0.051(3) 0.017(3) 0.006(2) 0.008(2)
C51 0.047(4) 0.030(3) 0.053(4) 0.020(3) 0.022(3) 0.005(3)
C52 0.061(4) 0.041(3) 0.050(4) 0.029(3) -0.012(3) -0.003(3)
C61 0.027(3) 0.028(2) 0.029(3) 0.013(2) 0.012(2) 0.009(2)
C62 0.035(3) 0.033(3) 0.039(3) 0.021(2) 0.017(2) 0.018(2)
C63 0.028(3) 0.029(2) 0.037(3) 0.016(2) 0.016(2) 0.011(2)
C64 0.023(3) 0.029(2) 0.041(3) 0.014(2) 0.012(2) 0.009(2)
C65 0.051(4) 0.064(4) 0.050(4) 0.036(3) 0.017(3) 0.025(3)
C66 0.064(4) 0.091(5) 0.066(4) 0.063(4) 0.022(4) 0.034(4)
C67 0.066(5) 0.092(5) 0.057(4) 0.057(4) 0.029(4) 0.027(4)
C68 0.037(3) 0.054(3) 0.043(3) 0.029(3) 0.018(3) 0.013(3)
C69 0.026(3) 0.030(3) 0.032(3) 0.013(2) 0.008(2) 0.004(2)
C70 0.032(3) 0.035(3) 0.035(3) 0.016(2) 0.010(2) 0.012(2)
C71 0.023(2) 0.037(3) 0.028(3) 0.018(2) 0.012(2) 0.010(2)
C72 0.031(3) 0.029(3) 0.032(3) 0.016(2) 0.013(2) 0.012(2)
C73 0.025(3) 0.033(3) 0.028(3) 0.015(2) 0.007(2) 0.006(2)
C74 0.026(3) 0.038(3) 0.036(3) 0.013(2) 0.011(2) 0.013(2)
C75 0.036(3) 0.041(3) 0.051(4) 0.006(3) 0.015(3) 0.017(3)
C76 0.049(4) 0.036(3) 0.057(4) 0.007(3) 0.012(3) 0.015(3)
C77 0.045(4) 0.036(3) 0.051(4) 0.006(3) -0.002(3) 0.001(3)
C78 0.030(3) 0.040(3) 0.045(3) 0.011(3) 0.006(2) 0.007(2)
C79 0.025(3) 0.036(3) 0.032(3) 0.014(2) 0.009(2) 0.007(2)
C80 0.033(3) 0.027(2) 0.033(3) 0.010(2) 0.012(2) 0.010(2)
C81 0.048(3) 0.024(2) 0.037(3) 0.010(2) 0.026(3) 0.013(2)
C82 0.032(3) 0.039(3) 0.037(3) 0.020(2) 0.008(2) 0.006(2)
O6W 0.064(4) 0.085(4) 0.133(5) 0.057(4) 0.021(3) 0.035(3)
O7W 0.391(16) 0.422(16) 0.415(16) 0.155(10) 0.107(10) 0.061(10)
O8W 0.217(8) 0.177(7) 0.139(6) 0.071(6) 0.057(6) -0.005(6)
O9W 0.217(9) 0.188(8) 0.201(8) 0.018(6) 0.054(7) -0.038(7)
O10W 0.234(10) 0.295(10) 0.254(10) 0.079(8) 0.001(7) 0.120(8)
O11W 0.323(13) 0.321(13) 0.327(12) 0.115(9) 0.102(9) 0.035(9)
O12W 0.390(15) 0.398(15) 0.372(15) 0.163(10) 0.082(10) 0.040(10)
O13W 0.359(13) 0.355(13) 0.316(13) 0.154(10) 0.026(9) 0.066(9)
O14W 0.165(11) 0.165(10) 0.153(10) 0.057(8) 0.045(8) 0.004(8)

loop_
_atom_type_symbol
_atom_type_description
_atom_type_scat_dispersion_real
_atom_type_scat_dispersion_imag
_atom_type_scat_source
C C 0.0033 0.0016 'International Tables Vol C Tables 4.2.6.8 and 6.1.1.4'
H H 0.0000 0.0000 'International Tables Vol C Tables 4.2.6.8 and 6.1.1.4'
O O 0.0106 0.0060 'International Tables Vol C Tables 4.2.6.8 and 6.1.1.4'
Cd Cd -0.8075 1.2024 'International Tables Vol C Tables 4.2.6.8 and 6.1.1.4'

loop_
_geom_angle_atom_site_label_1
_geom_angle_atom_site_label_2
_geom_angle_atom_site_label_3
_geom_angle
_geom_angle_site_symmetry_1
_geom_angle_site_symmetry_3
_geom_angle_publ_flag
O16 Cd1 O13 93.86(14) 1_455 . ?
O16 Cd1 O2H 97.50(14) 1_455 . ?
O13 Cd1 O2H 162.41(14) . . ?
O16 Cd1 O4 92.98(15) 1_455 . ?
O13 Cd1 O4 84.24(15) . . ?
O2H Cd1 O4 81.81(15) . . ?
O16 Cd1 O1W 167.53(15) 1_455 . ?
O13 Cd1 O1W 86.68(14) . . ?
O2H Cd1 O1W 85.11(13) . . ?
O4 Cd1 O1W 99.48(15) . . ?
O16 Cd1 O7 82.41(16) 1_455 . ?
O13 Cd1 O7 98.72(14) . . ?
O2H Cd1 O7 96.06(15) . . ?
O4 Cd1 O7 174.65(15) . . ?
O1W Cd1 O7 85.19(16) . . ?
O1H Cd2 O14 119.12(15) . . ?
O1H Cd2 O8 116.87(17) . . ?
O14 Cd2 O8 123.30(18) . . ?
O1H Cd2 O1 107.22(14) . 1_545 ?
O14 Cd2 O1 90.27(16) . 1_545 ?
O8 Cd2 O1 81.45(17) . 1_545 ?
O1H Cd2 O1W 87.92(12) . . ?
O14 Cd2 O1W 84.66(14) . . ?
O8 Cd2 O1W 89.15(15) . . ?
O1 Cd2 O1W 164.57(15) 1_545 . ?
O17 Cd3 O2H 93.36(16) 1_455 . ?
O17 Cd3 O5 99.00(16) 1_455 . ?
O2H Cd3 O5 93.83(14) . . ?
O17 Cd3 O2W 166.3(2) 1_455 . ?
O2H Cd3 O2W 99.80(19) . . ?
O5 Cd3 O2W 84.12(19) . . ?
O17 Cd3 O1H 89.59(15) 1_455 2_666 ?
O2H Cd3 O1H 87.20(12) . 2_666 ?
O5 Cd3 O1H 171.26(14) . 2_666 ?
O2W Cd3 O1H 87.16(18) . 2_666 ?
O17 Cd3 O10 80.87(17) 1_455 1_565 ?
O2H Cd3 O10 163.99(16) . 1_565 ?
O5 Cd3 O10 101.79(16) . 1_565 ?
O2W Cd3 O10 85.4(2) . 1_565 ?
O1H Cd3 O10 77.90(16) 2_666 1_565 ?
O1H Cd4 O11 118.69(19) . 2_656 ?
O1H Cd4 O4W 100.3(3) . . ?
O11 Cd4 O4W 92.8(3) 2_656 . ?
O1H Cd4 O2 89.81(15) . 1_545 ?
O11 Cd4 O2 89.01(19) 2_656 1_545 ?
O4W Cd4 O2 167.3(3) . 1_545 ?
O1H Cd4 O3W 81.13(19) . . ?
O11 Cd4 O3W 160.2(2) 2_656 . ?
O4W Cd4 O3W 82.7(3) . . ?
O2 Cd4 O3W 91.4(2) 1_545 . ?
O1H Cd4 O5W 160.5(2) . . ?
O11 Cd4 O5W 80.1(3) 2_656 . ?
O4W Cd4 O5W 82.7(4) . . ?
O2 Cd4 O5W 85.3(3) 1_545 . ?
O3W Cd4 O5W 80.2(3) . . ?
C21 O1 Cd2 124.8(4) . 1_565 ?
C21 O2 Cd4 132.6(4) . 1_565 ?
C21 O2 O3 93.0(3) . . ?
Cd4 O2 O3 119.0(2) 1_565 . ?
C2 O3 O2 87.4(3) . . ?
C2 O3 O10W 127.4(4) . . ?
O2 O3 O10W 118.2(3) . . ?
C2 O3 O6W 85.8(3) . . ?
O2 O3 O6W 76.65(19) . . ?
O10W O3 O6W 141.7(4) . . ?
C22 O4 Cd1 131.4(4) . . ?
C22 O4 O13W 116.4(5) . . ?
Cd1 O4 O13W 103.1(4) . . ?
C22 O5 Cd3 131.0(3) . . ?
C22 O5 O6 92.6(3) . . ?
Cd3 O5 O6 133.81(19) . . ?
C12 O6 O5 87.2(3) . . ?
C12 O6 O6W 134.3(3) . . ?
O5 O6 O6W 115.2(2) . . ?
C51 O7 Cd1 129.0(4) . . ?
C51 O8 Cd2 140.4(4) . . ?
C51 O8 O9 94.2(3) . . ?
Cd2 O8 O9 124.8(2) . . ?
C32 O9 O8 87.4(3) . . ?
C52 O10 Cd3 141.2(4) . 1_545 ?
C52 O11 Cd4 105.2(4) . 2_656 ?
C52 O11 O12 91.8(4) . . ?
Cd4 O11 O12 162.9(3) 2_656 . ?
C42 O12 O11 87.4(3) . . ?
C42 O12 O9W 119.6(4) . . ?
O11 O12 O9W 105.5(3) . . ?
C81 O13 Cd1 132.5(3) . . ?
C81 O14 Cd2 116.2(4) . . ?
C81 O14 O15 94.2(3) . . ?
Cd2 O14 O15 142.9(2) . . ?
C81 O14 O3W 162.4(3) . . ?
Cd2 O14 O3W 71.17(14) . . ?
O15 O14 O3W 73.96(16) . . ?
C62 O15 O14 87.4(3) . . ?
C82 O16 Cd1 128.7(4) . 1_655 ?
C82 O17 Cd3 129.3(4) . 1_655 ?
C82 O17 O18 92.5(3) . . ?
Cd3 O17 O18 137.9(2) 1_655 . ?
C72 O18 O17 87.0(3) . . ?
C72 O18 O8W 106.6(4) . . ?
O17 O18 O8W 76.9(3) . . ?
Cd2 O1H Cd4 111.40(14) . . ?
Cd2 O1H Cd3 115.66(15) . 2_666 ?
Cd4 O1H Cd3 110.51(13) . 2_666 ?
Cd2 O1H O8W 113.6(2) . 2_766 ?
Cd4 O1H O8W 94.1(2) . 2_766 ?
Cd3 O1H O8W 109.6(2) 2_666 2_766 ?
Cd3 O2H Cd1 108.12(14) . . ?
Cd1 O1W Cd2 105.64(15) . . ?
Cd1 O1W O2H 115.53(19) . 2_666 ?
Cd2 O1W O2H 92.97(15) . 2_666 ?
Cd1 O1W O7W 123.4(5) . . ?
Cd2 O1W O7W 116.9(5) . . ?
O2H O1W O7W 98.2(5) 2_666 . ?
Cd1 O1W O13W 87.9(3) . . ?
Cd2 O1W O13W 124.4(4) . . ?
O2H O1W O13W 129.6(4) 2_666 . ?
O7W O1W O13W 37.7(5) . . ?
Cd3 O2W O9W 117.2(3) . 2_666 ?
Cd4 O3W O11W 116.5(4) . . ?
Cd4 O3W O14 115.1(2) . . ?
O11W O3W O14 94.7(4) . . ?
Cd4 O4W O8W 93.6(4) . 2_766 ?
Cd4 O4W O12W 99.1(4) . . ?
O8W O4W O12W 120.7(5) 2_766 . ?
Cd4 O5W O12W 112.5(5) . . ?
Cd4 O5W O10W 126.4(4) . 1_545 ?
O12W O5W O10W 117.9(5) . 1_545 ?
C2 C1 C9 120.0(4) . . ?
C2 C1 C11 119.0(5) . . ?
C9 C1 C11 121.0(4) . . ?
O3 C2 C1 118.4(4) . . ?
O3 C2 C3 120.3(4) . . ?
C1 C2 C3 121.2(5) . . ?
C4 C3 C2 118.2(4) . . ?
C4 C3 C21 120.5(5) . . ?
C2 C3 C21 121.3(5) . . ?
C3 C4 C10 122.1(5) . . ?
C6 C5 C10 120.8(5) . . ?
C5 C6 C7 119.7(5) . . ?
C8 C7 C6 121.3(5) . . ?
C7 C8 C9 121.2(5) . . ?
C10 C9 C1 119.3(4) . . ?
C10 C9 C8 118.5(5) . . ?
C1 C9 C8 122.2(5) . . ?
C4 C10 C9 119.1(5) . . ?
C4 C10 C5 122.4(5) . . ?
C9 C10 C5 118.5(5) . . ?
C12 C11 C19 119.3(4) . . ?
C12 C11 C1 121.2(4) . . ?
C19 C11 C1 119.4(4) . . ?
C11 C12 O6 117.9(4) . . ?
C11 C12 C13 122.0(5) . . ?
O6 C12 C13 120.1(4) . . ?
C14 C13 C12 117.9(5) . . ?
C14 C13 C22 119.9(5) . . ?
C12 C13 C22 122.1(5) . . ?
C13 C14 C20 122.6(5) . . ?
C16 C15 C20 120.7(5) . . ?
C15 C16 C17 120.4(6) . . ?
C18 C17 C16 120.3(6) . . ?
C17 C18 C19 120.3(5) . . ?
C18 C19 C20 119.2(5) . . ?
C18 C19 C11 122.0(5) . . ?
C20 C19 C11 118.9(5) . . ?
C14 C20 C19 119.2(5) . . ?
C14 C20 C15 121.8(5) . . ?
C19 C20 C15 119.0(5) . . ?
O1 C21 O2 123.9(5) . . ?
O1 C21 C3 118.3(5) . . ?
O2 C21 C3 117.8(5) . . ?
O4 C22 O5 124.5(5) . . ?
O4 C22 C13 117.7(5) . . ?
O5 C22 C13 117.8(5) . . ?
C32 C31 C39 119.7(5) . . ?
C32 C31 C41 119.3(5) . . ?
C39 C31 C41 120.8(5) . . ?
O9 C32 C31 118.2(4) . . ?
O9 C32 C33 120.6(5) . . ?
C31 C32 C33 121.3(5) . . ?
C34 C33 C32 118.2(5) . . ?
C34 C33 C51 120.8(5) . . ?
C32 C33 C51 121.0(5) . . ?
C33 C34 C40 123.2(5) . . ?
C36 C35 C40 121.3(6) . . ?
C35 C36 C37 120.2(6) . . ?
C38 C37 C36 120.6(6) . . ?
C37 C38 C39 120.7(5) . . ?
C31 C39 C40 120.0(5) . . ?
C31 C39 C38 122.8(5) . . ?
C40 C39 C38 117.2(5) . . ?
C35 C40 C34 122.5(5) . . ?
C35 C40 C39 120.0(5) . . ?
C34 C40 C39 117.6(5) . . ?
C42 C41 C49 119.3(5) . . ?
C42 C41 C31 120.1(5) . . ?
C49 C41 C31 120.6(5) . . ?
C41 C42 O12 118.6(5) . . ?
C41 C42 C43 121.1(5) . . ?
O12 C42 C43 120.3(5) . . ?
C44 C43 C42 118.8(5) . . ?
C44 C43 C52 119.8(5) . . ?
C42 C43 C52 121.4(6) . . ?
C43 C44 C50 122.6(5) . . ?
C46 C45 C50 121.7(6) . . ?
C45 C46 C47 119.7(6) . . ?
C48 C47 C46 121.2(6) . . ?
C47 C48 C49 120.2(6) . . ?
C41 C49 C50 120.2(5) . . ?
C41 C49 C48 122.3(5) . . ?
C50 C49 C48 117.5(5) . . ?
C44 C50 C45 122.5(5) . . ?
C44 C50 C49 117.8(5) . . ?
C45 C50 C49 119.6(5) . . ?
O7 C51 O8 125.0(5) . . ?
O7 C51 C33 118.3(5) . . ?
O8 C51 C33 116.7(5) . . ?
O10 C52 O11 121.1(6) . . ?
O10 C52 C43 120.0(7) . . ?
O11 C52 C43 118.9(5) . . ?
C62 C61 C69 119.4(4) . . ?
C62 C61 C71 118.0(4) . . ?
C69 C61 C71 122.6(4) . . ?
O15 C62 C61 118.1(4) . . ?
O15 C62 C63 121.1(4) . . ?
C61 C62 C63 120.8(5) . . ?
C64 C63 C62 119.3(4) . . ?
C64 C63 C81 119.9(4) . . ?
C62 C63 C81 120.8(5) . . ?
C63 C64 C70 121.9(5) . . ?
C66 C65 C70 121.1(6) . . ?
C65 C66 C67 119.4(6) . . ?
C68 C67 C66 121.5(6) . . ?
C67 C68 C69 120.8(5) . . ?
C68 C69 C61 122.4(5) . . ?
C68 C69 C70 118.2(5) . . ?
C61 C69 C70 119.4(4) . . ?
C64 C70 C65 122.0(5) . . ?
C64 C70 C69 119.0(5) . . ?
C65 C70 C69 119.0(5) . . ?
C72 C71 C79 119.4(4) . . ?
C72 C71 C61 119.9(4) . . ?
C79 C71 C61 120.5(4) . . ?
O18 C72 C71 118.2(4) . . ?
O18 C72 C73 120.5(4) . . ?
C71 C72 C73 121.2(4) . . ?
C74 C73 C72 119.4(5) . . ?
C74 C73 C82 119.0(4) . . ?
C72 C73 C82 121.4(4) . . ?
C73 C74 C80 122.1(5) . . ?
C76 C75 C80 120.4(5) . . ?
C75 C76 C77 119.7(5) . . ?
C78 C77 C76 121.4(6) . . ?
C77 C78 C79 120.5(5) . . ?
C78 C79 C80 117.6(5) . . ?
C78 C79 C71 123.0(5) . . ?
C80 C79 C71 119.3(4) . . ?
C74 C80 C75 121.2(5) . . ?
C74 C80 C79 118.5(4) . . ?
C75 C80 C79 120.3(5) . . ?
O13 C81 O14 123.8(5) . . ?
O13 C81 C63 120.1(5) . . ?
O14 C81 C63 116.1(5) . . ?
O16 C82 O17 123.4(5) . . ?
O16 C82 C73 119.1(5) . . ?
O17 C82 C73 117.5(5) . . ?
O9 O6W O6 132.2(3) 1_565 . ?
O9 O6W O14W 115.1(5) 1_565 . ?
O6 O6W O14W 99.5(4) . . ?
O9 O6W O3 111.2(2) 1_565 . ?
O6 O6W O3 64.93(15) . . ?
O14W O6W O3 126.9(5) . . ?
O1W O7W O11W 117.4(9) . 2_766 ?
O1W O7W O8W 103.5(7) . 2_766 ?
O11W O7W O8W 59.8(6) 2_766 2_766 ?
O1W O7W O7 85.5(7) . 2_666 ?
O11W O7W O7 155.9(9) 2_766 2_666 ?
O8W O7W O7 125.3(8) 2_766 2_666 ?
O11W O8W O11W 68.5(6) 2_766 . ?
O11W O8W O18 131.9(6) 2_766 . ?
O11W O8W O18 141.1(5) . . ?
O12W O9W O12 72.1(6) 1_455 . ?
O3 O10W O12W 99.7(6) . 2_766 ?
O3W O11W O8W 118.3(7) . . ?
O3W O11W O11W 113.4(9) . 2_766 ?
O8W O11W O11W 53.5(5) . 2_766 ?
O13W O12W O5W 127.5(9) 2_766 . ?
O13W O12W O4W 80.0(7) 2_766 . ?
O5W O12W O4W 57.6(4) . . ?
O11W O13W O4 135.5(9) 2_766 . ?
O11W O13W O1W 95.3(6) 2_766 . ?
O4 O13W O1W 68.5(4) . . ?
O6W O14W O6W 114.4(7) 2_676 . ?
O6W O14W O14W 65.2(7) 2_676 2_676 ?
O6W O14W O14W 49.2(6) . 2_676 ?

loop_
_geom_bond_atom_site_label_1
_geom_bond_atom_site_label_2
_geom_bond_distance
_geom_bond_site_symmetry_2
_geom_bond_publ_flag
Cd1 O16 2.218(4) 1_455 ?
Cd1 O13 2.262(4) . ?
Cd1 O2H 2.276(4) . ?
Cd1 O4 2.311(4) . ?
Cd1 O1W 2.314(4) . ?
Cd1 O7 2.339(4) . ?
Cd2 O1H 2.177(3) . ?
Cd2 O14 2.182(4) . ?
Cd2 O8 2.224(4) . ?
Cd2 O1 2.241(4) 1_545 ?
Cd2 O1W 2.357(4) . ?
Cd3 O17 2.218(4) 1_455 ?
Cd3 O2H 2.272(4) . ?
Cd3 O5 2.295(4) . ?
Cd3 O2W 2.301(5) . ?
Cd3 O1H 2.340(3) 2_666 ?
Cd3 O10 2.353(4) 1_565 ?
Cd4 O1H 2.242(3) . ?
Cd4 O11 2.256(5) 2_656 ?
Cd4 O4W 2.280(7) . ?
Cd4 O2 2.290(4) 1_545 ?
Cd4 O3W 2.388(6) . ?
Cd4 O5W 2.404(7) . ?
O1 C21 1.247(7) . ?
O1 Cd2 2.241(4) 1_565 ?
O2 C21 1.266(7) . ?
O2 Cd4 2.290(4) 1_565 ?
O2 O3 2.553(6) . ?
O3 C2 1.364(6) . ?
O3 O10W 2.944(13) . ?
O3 O6W 3.122(7) . ?
O4 C22 1.252(6) . ?
O4 O13W 2.82(2) . ?
O5 C22 1.278(7) . ?
O5 O6 2.558(5) . ?
O6 C12 1.376(6) . ?
O6 O6W 2.941(7) . ?
O7 C51 1.244(6) . ?
O8 C51 1.259(7) . ?
O8 O9 2.524(5) . ?
O9 C32 1.349(6) . ?
O10 C52 1.250(7) . ?
O10 Cd3 2.353(4) 1_545 ?
O11 C52 1.269(9) . ?
O11 Cd4 2.256(5) 2_656 ?
O11 O12 2.563(6) . ?
O12 C42 1.370(7) . ?
O12 O9W 2.925(12) . ?
O13 C81 1.235(6) . ?
O14 C81 1.285(7) . ?
O14 O15 2.508(5) . ?
O14 O3W 3.338(8) . ?
O15 C62 1.357(6) . ?
O16 C82 1.249(6) . ?
O16 Cd1 2.218(4) 1_655 ?
O17 C82 1.267(7) . ?
O17 Cd3 2.218(4) 1_655 ?
O17 O18 2.554(6) . ?
O18 C72 1.363(6) . ?
O18 O8W 2.965(10) . ?
O1H Cd3 2.340(3) 2_666 ?
O1H O8W 3.118(11) 2_766 ?
O1W O2H 2.448(5) 2_666 ?
O1W O7W 2.62(2) . ?
O1W O13W 3.39(2) . ?
O2W O9W 2.970(14) 2_666 ?
O3W O11W 2.568(17) . ?
O4W O8W 3.109(15) 2_766 ?
O4W O12W 3.45(2) . ?
O5W O12W 2.90(2) . ?
O5W O10W 3.318(17) 1_545 ?
C1 C2 1.367(7) . ?
C1 C9 1.427(7) . ?
C1 C11 1.490(7) . ?
C2 C3 1.438(7) . ?
C3 C4 1.374(7) . ?
C3 C21 1.499(7) . ?
C4 C10 1.407(7) . ?
C5 C6 1.367(8) . ?
C5 C10 1.444(8) . ?
C6 C7 1.402(8) . ?
C7 C8 1.351(8) . ?
C8 C9 1.429(7) . ?
C9 C10 1.412(7) . ?
C11 C12 1.367(7) . ?
C11 C19 1.440(7) . ?
C12 C13 1.427(7) . ?
C13 C14 1.371(7) . ?
C13 C22 1.489(7) . ?
C14 C20 1.398(7) . ?
C15 C16 1.372(8) . ?
C15 C20 1.417(7) . ?
C16 C17 1.391(9) . ?
C17 C18 1.391(9) . ?
C18 C19 1.409(7) . ?
C19 C20 1.415(7) . ?
C31 C32 1.377(7) . ?
C31 C39 1.428(7) . ?
C31 C41 1.500(7) . ?
C32 C33 1.443(7) . ?
C33 C34 1.363(8) . ?
C33 C51 1.494(8) . ?
C34 C40 1.424(8) . ?
C35 C36 1.353(9) . ?
C35 C40 1.393(8) . ?
C36 C37 1.405(9) . ?
C37 C38 1.367(8) . ?
C38 C39 1.432(8) . ?
C39 C40 1.429(7) . ?
C41 C42 1.366(8) . ?
C41 C49 1.421(8) . ?
C42 C43 1.428(7) . ?
C43 C44 1.368(8) . ?
C43 C52 1.489(8) . ?
C44 C50 1.392(8) . ?
C45 C46 1.338(10) . ?
C45 C50 1.405(8) . ?
C46 C47 1.421(9) . ?
C47 C48 1.361(8) . ?
C48 C49 1.436(8) . ?
C49 C50 1.429(7) . ?
C61 C62 1.383(7) . ?
C61 C69 1.419(7) . ?
C61 C71 1.502(6) . ?
C62 C63 1.432(7) . ?
C63 C64 1.367(7) . ?
C63 C81 1.492(7) . ?
C64 C70 1.391(7) . ?
C65 C66 1.372(9) . ?
C65 C70 1.410(8) . ?
C66 C67 1.401(10) . ?
C67 C68 1.368(8) . ?
C68 C69 1.406(7) . ?
C69 C70 1.441(7) . ?
C71 C72 1.364(7) . ?
C71 C79 1.440(7) . ?
C72 C73 1.426(7) . ?
C73 C74 1.361(7) . ?
C73 C82 1.496(7) . ?
C74 C80 1.404(7) . ?
C75 C76 1.374(8) . ?
C75 C80 1.411(7) . ?
C76 C77 1.400(9) . ?
C77 C78 1.374(8) . ?
C78 C79 1.421(7) . ?
C79 C80 1.427(7) . ?
O6W O9 2.891(7) 1_565 ?
O6W O14W 2.96(2) . ?
O7W O11W 2.70(3) 2_766 ?
O7W O8W 2.86(2) 2_766 ?
O7W O7 2.94(2) 2_666 ?
O8W O11W 2.631(19) 2_766 ?
O8W O11W 2.773(18) . ?
O9W O12W 2.68(2) 1_455 ?
O10W O12W 3.34(3) 2_766 ?
O11W O11W 3.04(3) 2_766 ?
O12W O13W 2.51(2) 2_766 ?
O13W O11W 2.73(2) 2_766 ?
O14W O6W 2.47(2) 2_676 ?
O14W O14W 2.97(4) 2_676 ?
